data_1549429
loop_
_publ_author_name
'Tonge, Christopher M.'
'Sauv\'e, Ethan R.'
'Paisley, Nathan R.'
'Heyes, Jordan E.'
'Hudson, Zachary M.'

_publ_section_title
;
 Polymerization of acrylates based on n-type organic semiconductors using
 Cu(0)-RDRP
;
_journal_issue 24
_journal_name_full 'Polymer Chemistry'
_journal_page_first 3359
_journal_paper_doi 10.1039/C8PY00670A
_journal_volume 9
_journal_year 2018
_chemical_formula_moiety 'C46 H36 Br2 Cu N4 O4, 2(C6 H6)'
_chemical_formula_sum 'C58 H48 Br2 Cu N4 O4'
_chemical_formula_weight 1088.36
_space_group_crystal_system monoclinic
_space_group_IT_number 14
_space_group_name_Hall '-P 2ybc'
_space_group_name_H-M_alt 'P 1 21/c 1'
_symmetry_space_group_name_Hall '-P 2ybc'
_symmetry_space_group_name_H-M 'P 1 21/c 1'
_atom_sites_solution_hydrogens geom
_atom_sites_solution_primary dual
_audit_creation_date 2017-11-29
_audit_creation_method
;
Olex2 1.2
(compiled 2017.08.10 svn.r3458 for OlexSys, GUI svn.r5381)
;
_audit_update_record
;
2018-03-19 deposited with the CCDC.
2018-05-18 downloaded from the CCDC.
;
_cell_angle_alpha 90
_cell_angle_beta 115.172(2)
_cell_angle_gamma 90
_cell_formula_units_Z 2
_cell_length_a 16.4411(18)
_cell_length_b 8.8490(10)
_cell_length_c 18.948(2)
_cell_measurement_reflns_used 9961
_cell_measurement_temperature 90(2)
_cell_measurement_theta_max 28.26
_cell_measurement_theta_min 2.38
_cell_volume 2494.9(5)
_computing_cell_refinement 'SAINT v8.34A (Bruker, 2013)'
_computing_data_reduction 'SAINT v8.34A (Bruker, 2013)'
_computing_molecular_graphics 'Olex2 (Dolomanov et al., 2009)'
_computing_publication_material 'Olex2 (Dolomanov et al., 2009)'
_computing_structure_refinement 'XL (Sheldrick, 2008)'
_computing_structure_solution 'XT (Sheldrick, 2015)'
_diffrn_ambient_temperature 90(2)
_diffrn_detector 'Bruker APEX2 area detector'
_diffrn_detector_area_resol_mean 7.9
_diffrn_detector_type 'CCD area detector'
_diffrn_measured_fraction_theta_full 0.998
_diffrn_measured_fraction_theta_max 0.995
_diffrn_measurement_device 'Bruker D8 Kappa diffractometer'
_diffrn_measurement_device_type 'Bruker APEX II area detector'
_diffrn_measurement_method '\w and \f scans'
_diffrn_radiation_monochromator 'TRIUMPH curved-crystal'
_diffrn_radiation_probe x-ray
_diffrn_radiation_type MoK\a
_diffrn_radiation_wavelength 0.71073
_diffrn_reflns_av_R_equivalents 0.0462
_diffrn_reflns_av_unetI/netI 0.0463
_diffrn_reflns_Laue_measured_fraction_full 0.998
_diffrn_reflns_Laue_measured_fraction_max 0.995
_diffrn_reflns_limit_h_max 21
_diffrn_reflns_limit_h_min -21
_diffrn_reflns_limit_k_max 11
_diffrn_reflns_limit_k_min -11
_diffrn_reflns_limit_l_max 25
_diffrn_reflns_limit_l_min -25
_diffrn_reflns_number 25174
_diffrn_reflns_point_group_measured_fraction_full 0.998
_diffrn_reflns_point_group_measured_fraction_max 0.995
_diffrn_reflns_theta_full 25.242
_diffrn_reflns_theta_max 28.299
_diffrn_reflns_theta_min 2.375
_diffrn_source 'sealed X-ray tube'
_diffrn_source_type 'Incoatec I\ms'
_diffrn_standards_number 0
_exptl_absorpt_coefficient_mu 2.091
_exptl_absorpt_correction_T_max 0.828
_exptl_absorpt_correction_T_min 0.634
_exptl_absorpt_correction_type multi-scan
_exptl_absorpt_process_details
'SADABS-2014/5 (Bruker,2014/5) was used for absorption correction. wR2(int) was 0.0646 before and 0.0453 after correction. The Ratio of minimum to maximum transmission is 0.7657. The \l/2 correction factor is 0.00150.'
_exptl_crystal_colour brown
_exptl_crystal_colour_primary brown
_exptl_crystal_density_diffrn 1.449
_exptl_crystal_description plate
_exptl_crystal_F_000 1110
_exptl_crystal_recrystallization_method
'The material was recrystallised from a mixture of DCM and benzene by slow evaporation'
_exptl_crystal_size_max 0.44
_exptl_crystal_size_mid 0.22
_exptl_crystal_size_min 0.09
_refine_diff_density_max 1.535
_refine_diff_density_min -1.293
_refine_diff_density_rms 0.120
_refine_ls_extinction_method none
_refine_ls_goodness_of_fit_ref 1.107
_refine_ls_hydrogen_treatment constr
_refine_ls_matrix_type full
_refine_ls_number_parameters 372
_refine_ls_number_reflns 6173
_refine_ls_number_restraints 313
_refine_ls_restrained_S_all 1.081
_refine_ls_R_factor_all 0.0811
_refine_ls_R_factor_gt 0.0585
_refine_ls_shift/su_max 0.001
_refine_ls_shift/su_mean 0.000
_refine_ls_structure_factor_coef Fsqd
_refine_ls_weighting_details 'w=1/[\s^2^(Fo^2^)+(0.0174P)^2^+13.7222P] where P=(Fo^2^+2Fc^2^)/3'
_refine_ls_weighting_scheme calc
_refine_ls_wR_factor_gt 0.1164
_refine_ls_wR_factor_ref 0.1264
_reflns_Friedel_coverage 0.000
_reflns_number_gt 4845
_reflns_number_total 6173
_reflns_threshold_expression 'I > 2\s(I)'
_cod_data_source_file c8py00670a2.cif
_cod_data_source_block zh006
_cod_depositor_comments 'Adding full bibliography for 1549429.cif.'
_cod_original_cell_volume 2495.0(5)
_cod_database_code 1549429
_shelx_shelxl_version_number 2017/1
_shelx_space_group_comment
;
The symmetry employed for this shelxl refinement is uniquely defined
by the following loop, which should always be used as a source of
symmetry information in preference to the above space-group names.
They are only intended as comments.
;
_shelx_estimated_absorpt_t_max 0.834
_shelx_estimated_absorpt_t_min 0.460
_olex2_refinement_description
;
1. Fixed Uiso
 At 1.2 times of:
  All C(H) groups, All C(H,H,H,H) groups
2. Restrained distances
 C23-C22A \\sim C23-C22
 with sigma of 0.01
3. Uiso/Uaniso restraints and constraints
C24 \\sim C25 \\sim C26 \\sim C27 \\sim C28 \\sim C29 \\sim C24A \\sim C25A
\\sim C26A \\sim C27A \\sim C28A \\sim C29A: within 2A with sigma of 0.04 and
sigma for terminal atoms of 0.08
4. Rigid body (RIGU) restrains
 C24, C25, C26, C27, C28, C29, C24A, C25A, C26A, C27A, C28A, C29A
 with sigma for 1-2 distances of 0.004 and sigma for 1-3 distances of 0.004
 O2, O1, C20, C21, C22, C23, O2A, O1A, C22A
 with sigma for 1-2 distances of 0.004 and sigma for 1-3 distances of 0.004
 C20, O1, O1A, O2, C21, O2A, C22A, C22, C23
 with sigma for 1-2 distances of 0.004 and sigma for 1-3 distances of 0.004
5. Others
 Sof(C24A)=Sof(H24A)=Sof(C25A)=Sof(H25A)=Sof(C26A)=Sof(H26A)=Sof(C27A)=
 Sof(H27A)=Sof(C28A)=Sof(H28A)=Sof(C29A)=Sof(H29A)=1-FVAR(1)
 Sof(C24)=Sof(H24)=Sof(C25)=Sof(H25)=Sof(C26)=Sof(H26)=Sof(C27)=Sof(H27)=
 Sof(C28)=Sof(H28)=Sof(C29)=Sof(H29)=FVAR(1)
 Sof(H20C)=Sof(H20D)=Sof(H23C)=Sof(H23D)=Sof(O2A)=Sof(O1A)=Sof(C22A)=Sof(H22A)=
 1-FVAR(2)
 Sof(O2)=Sof(O1)=Sof(H20A)=Sof(H20B)=Sof(C22)=Sof(H22)=Sof(H23A)=Sof(H23B)=
 FVAR(2)
6.a Secondary CH2 refined with riding coordinates:
 C20(H20A,H20B), C20(H20C,H20D)
6.b Aromatic/amide H refined with riding coordinates:
 C3(H3), C4(H4), C5(H5), C6(H6), C7(H7), C9(H9), C10(H10), C11(H11), C12(H12),
 C15(H15), C16(H16), C18(H18), C19(H19), C22(H22), C24(H24), C25(H25), C26(H26),
  C27(H27), C28(H28), C29(H29), C24A(H24A), C25A(H25A), C26A(H26A), C27A(H27A),
 C28A(H28A), C29A(H29A), C22A(H22A)
6.c Fitted hexagon refined as free rotating group:
 C24(C25,C26,C27,C28,C29), C24A(C25A,C26A,C27A,C28A,C29A)
6.d X=CH2 refined with riding coordinates:
 C23(H23A,H23B), C23(H23C,H23D)
;
_olex2_date_sample_data_collection 2017-11-21
_olex2_date_sample_submission 2017-11-20
_olex2_diffrn_ambient_temperature_device 'Oxford Cryosystems'
_olex2_exptl_crystal_mounting_method 'The crystal was mounted on a mylar loop with oil'
_olex2_submission_original_sample_id ES-2-92
_olex2_submission_special_instructions 'No special instructions were received'

loop_
_space_group_symop_operation_xyz
'x, y, z'
'-x, y+1/2, -z+1/2'
'-x, -y, -z'
'x, -y-1/2, z-1/2'

loop_
_atom_site_label
_atom_site_type_symbol
_atom_site_fract_x
_atom_site_fract_y
_atom_site_fract_z
_atom_site_U_iso_or_equiv
_atom_site_adp_type
_atom_site_occupancy
_atom_site_site_symmetry_order
_atom_site_calc_flag
_atom_site_refinement_flags_posn
_atom_site_refinement_flags_adp
_atom_site_refinement_flags_occupancy
_atom_site_disorder_assembly
_atom_site_disorder_group
Br1 Br 0.13185(3) 0.38748(5) 0.60377(2) 0.02375(12) Uani 1 1 d . . . . .
Cu1 Cu 0.000000 0.500000 0.500000 0.01388(15) Uani 1 2 d S T P . .
O2 O 0.4558(3) 0.8633(7) 0.1633(3) 0.0646(19) Uani 0.878(8) 1 d . U . A 1
O1 O 0.4420(3) 0.8345(6) 0.2745(3) 0.0356(11) Uani 0.878(8) 1 d . U . A 1
N2 N 0.1497(2) 0.5422(4) 0.37206(18) 0.0159(7) Uani 1 1 d . . . . .
N1 N 0.0634(2) 0.4930(4) 0.43252(18) 0.0171(7) Uani 1 1 d . . . . .
C1 C 0.1199(3) 0.5904(4) 0.4259(2) 0.0153(8) Uani 1 1 d . . . . .
C2 C 0.1524(3) 0.7272(5) 0.4739(2) 0.0197(8) Uani 1 1 d . . . . .
C3 C 0.0918(3) 0.8279(5) 0.4803(3) 0.0259(9) Uani 1 1 d . . . . .
H3 H 0.028984 0.812106 0.451642 0.031 Uiso 1 1 calc R . . . .
C4 C 0.1238(4) 0.9538(5) 0.5294(3) 0.0321(11) Uani 1 1 d . . . . .
H4 H 0.082257 1.023938 0.533571 0.039 Uiso 1 1 calc R . . . .
C5 C 0.2135(4) 0.9767(5) 0.5713(3) 0.0367(12) Uani 1 1 d . . . . .
H5 H 0.234108 1.060567 0.605677 0.044 Uiso 1 1 calc R . . . .
C6 C 0.2760(4) 0.8764(6) 0.5637(3) 0.0396(12) Uani 1 1 d . . . . .
H6 H 0.338659 0.893875 0.591683 0.048 Uiso 1 1 calc R . . . .
C7 C 0.2452(3) 0.7520(5) 0.5150(3) 0.0318(10) Uani 1 1 d . . . . .
H7 H 0.286694 0.683841 0.509363 0.038 Uiso 1 1 calc R . . . .
C8 C 0.1110(2) 0.4026(4) 0.3446(2) 0.0136(7) Uani 1 1 d . . . . .
C9 C 0.1155(3) 0.3045(4) 0.2886(2) 0.0172(8) Uani 1 1 d . . . . .
H9 H 0.150020 0.327734 0.260589 0.021 Uiso 1 1 calc R . . . .
C10 C 0.0667(3) 0.1710(5) 0.2762(2) 0.0196(8) Uani 1 1 d . . . . .
H10 H 0.068403 0.100664 0.238950 0.023 Uiso 1 1 calc R . . . .
C11 C 0.0154(3) 0.1374(5) 0.3168(2) 0.0229(9) Uani 1 1 d . . . . .
H11 H -0.014606 0.042755 0.308409 0.027 Uiso 1 1 calc R . . . .
C12 C 0.0069(3) 0.2392(5) 0.3696(2) 0.0195(8) Uani 1 1 d . . . . .
H12 H -0.030135 0.218112 0.395552 0.023 Uiso 1 1 calc R . . . .
C13 C 0.0553(3) 0.3730(4) 0.3821(2) 0.0146(7) Uani 1 1 d . . . . .
C14 C 0.2044(3) 0.6269(5) 0.3436(2) 0.0181(8) Uani 1 1 d . . . . .
C15 C 0.2804(3) 0.5603(5) 0.3423(2) 0.0231(9) Uani 1 1 d . . . . .
H15 H 0.299031 0.462161 0.363348 0.028 Uiso 1 1 calc R . . . .
C16 C 0.3286(3) 0.6401(5) 0.3095(3) 0.0271(10) Uani 1 1 d . . . . .
H16 H 0.380555 0.595939 0.308104 0.032 Uiso 1 1 calc R . . . .
C17 C 0.3018(3) 0.7838(5) 0.2788(3) 0.0276(10) Uani 1 1 d . . . . .
C18 C 0.2278(3) 0.8493(5) 0.2828(3) 0.0271(10) Uani 1 1 d . . . . .
H18 H 0.210855 0.949052 0.263555 0.033 Uiso 1 1 calc R . . . .
C19 C 0.1777(3) 0.7719(5) 0.3145(2) 0.0226(9) Uani 1 1 d . . . . .
H19 H 0.126129 0.817062 0.316175 0.027 Uiso 1 1 calc R . . . .
C20 C 0.3490(4) 0.8677(6) 0.2374(4) 0.0419(13) Uani 1 1 d . U . . .
H20A H 0.324179 0.836303 0.182058 0.050 Uiso 0.878(8) 1 calc R . . A 1
H20B H 0.339488 0.977768 0.239332 0.050 Uiso 0.878(8) 1 calc R . . A 1
H20C H 0.306438 0.884483 0.182349 0.050 Uiso 0.122(8) 1 calc R . . A 2
H20D H 0.368907 0.967654 0.262240 0.050 Uiso 0.122(8) 1 calc R . . A 2
C21 C 0.4916(4) 0.8372(6) 0.2337(3) 0.0329(11) Uani 1 1 d . U . . .
C22 C 0.5833(4) 0.7992(7) 0.2786(3) 0.0356(14) Uani 0.878(8) 1 d D U . A 1
H22 H 0.604312 0.787241 0.333334 0.043 Uiso 0.878(8) 1 calc R . . A 1
C23 C 0.6413(4) 0.7796(6) 0.2469(3) 0.0404(12) Uani 1 1 d D U . . .
H23A H 0.621706 0.791088 0.192225 0.049 Uiso 0.878(8) 1 calc R . . A 1
H23B H 0.702109 0.754289 0.278987 0.049 Uiso 0.878(8) 1 calc R . . A 1
H23C H 0.653522 0.885012 0.251820 0.049 Uiso 0.122(8) 1 calc R . . A 2
H23D H 0.686470 0.710423 0.249023 0.049 Uiso 0.122(8) 1 calc R . . A 2
C24 C 0.3509(10) 1.1368(9) 0.0317(5) 0.046(3) Uani 0.567(15) 1 d . U . B 1
H24 H 0.335304 1.062120 0.059852 0.055 Uiso 0.567(15) 1 calc R . . B 1
C25 C 0.4352(8) 1.1345(13) 0.0314(6) 0.054(3) Uani 0.567(15) 1 d G U . B 1
H25 H 0.477300 1.058185 0.059212 0.065 Uiso 0.567(15) 1 calc R . . B 1
C26 C 0.4580(6) 1.2438(18) -0.0098(8) 0.054(3) Uani 0.567(15) 1 d G U . B 1
H26 H 0.515652 1.242190 -0.010055 0.065 Uiso 0.567(15) 1 calc R . . B 1
C27 C 0.3964(11) 1.3554(12) -0.0506(7) 0.059(4) Uani 0.567(15) 1 d G U . B 1
H27 H 0.412009 1.430132 -0.078684 0.071 Uiso 0.567(15) 1 calc R . . B 1
C28 C 0.3121(9) 1.3578(11) -0.0502(7) 0.052(4) Uani 0.567(15) 1 d G U . B 1
H28 H 0.270013 1.434069 -0.078045 0.062 Uiso 0.567(15) 1 calc R . . B 1
C29 C 0.2893(5) 1.2485(15) -0.0090(7) 0.046(3) Uani 0.567(15) 1 d G U . B 1
H29 H 0.231660 1.250065 -0.008778 0.055 Uiso 0.567(15) 1 calc R . . B 1
C24A C 0.4028(14) 1.1317(13) 0.0347(7) 0.058(4) Uani 0.433(15) 1 d . U . B 2
H24A H 0.417504 1.045725 0.067810 0.069 Uiso 0.433(15) 1 calc R . . B 2
C25A C 0.4665(7) 1.1941(19) 0.0131(9) 0.054(4) Uani 0.433(15) 1 d G U . B 2
H25A H 0.524745 1.150732 0.031534 0.064 Uiso 0.433(15) 1 calc R . . B 2
C26A C 0.4449(9) 1.3199(19) -0.0353(8) 0.054(4) Uani 0.433(15) 1 d G U . B 2
H26A H 0.488456 1.362551 -0.050071 0.065 Uiso 0.433(15) 1 calc R . . B 2
C27A C 0.3597(12) 1.3834(12) -0.0623(7) 0.050(4) Uani 0.433(15) 1 d G U . B 2
H27A H 0.344925 1.469366 -0.095402 0.061 Uiso 0.433(15) 1 calc R . . B 2
C28A C 0.2960(6) 1.321(2) -0.0407(10) 0.050(4) Uani 0.433(15) 1 d G U . B 2
H28A H 0.237684 1.364361 -0.059127 0.060 Uiso 0.433(15) 1 calc R . . B 2
C29A C 0.3175(11) 1.195(2) 0.0078(9) 0.053(4) Uani 0.433(15) 1 d G U . B 2
H29A H 0.273972 1.152541 0.022479 0.063 Uiso 0.433(15) 1 calc R . . B 2
O2A O 0.538(2) 0.959(4) 0.277(3) 0.061(11) Uani 0.122(8) 1 d . U . A 2
O1A O 0.427(2) 0.783(3) 0.240(2) 0.033(7) Uani 0.122(8) 1 d . U . A 2
C22A C 0.561(2) 0.729(6) 0.237(5) 0.07(2) Uani 0.122(8) 1 d D U . A 2
H22A H 0.548304 0.623665 0.231946 0.088 Uiso 0.122(8) 1 calc R . . A 2

loop_
_atom_site_aniso_label
_atom_site_aniso_U_11
_atom_site_aniso_U_22
_atom_site_aniso_U_33
_atom_site_aniso_U_23
_atom_site_aniso_U_13
_atom_site_aniso_U_12
Br1 0.0244(2) 0.0300(2) 0.01898(19) 0.00034(17) 0.01131(16) 0.00689(19)
Cu1 0.0181(3) 0.0140(3) 0.0149(3) -0.0022(2) 0.0122(3) -0.0012(3)
O2 0.036(3) 0.125(5) 0.038(2) 0.034(3) 0.022(2) 0.015(3)
O1 0.028(2) 0.054(3) 0.030(2) 0.003(2) 0.0177(18) -0.010(2)
N2 0.0187(17) 0.0154(16) 0.0188(16) -0.0005(13) 0.0131(14) -0.0010(13)
N1 0.0236(18) 0.0146(15) 0.0199(16) -0.0020(13) 0.0159(14) -0.0006(14)
C1 0.020(2) 0.0155(18) 0.0146(17) -0.0004(14) 0.0119(15) 0.0015(15)
C2 0.030(2) 0.0144(18) 0.0189(18) -0.0010(15) 0.0147(17) -0.0061(17)
C3 0.028(2) 0.021(2) 0.034(2) -0.0067(18) 0.017(2) -0.0049(19)
C4 0.040(3) 0.020(2) 0.045(3) -0.010(2) 0.027(2) -0.004(2)
C5 0.055(3) 0.023(2) 0.036(3) -0.012(2) 0.023(3) -0.012(2)
C6 0.034(3) 0.037(3) 0.046(3) -0.014(2) 0.014(2) -0.013(2)
C7 0.033(3) 0.027(2) 0.036(2) -0.005(2) 0.016(2) -0.003(2)
C8 0.0146(19) 0.0121(17) 0.0178(17) -0.0019(14) 0.0105(15) -0.0023(15)
C9 0.022(2) 0.0185(19) 0.0151(17) 0.0010(15) 0.0119(16) 0.0052(16)
C10 0.025(2) 0.0168(19) 0.0179(18) -0.0037(15) 0.0101(17) 0.0050(17)
C11 0.032(2) 0.016(2) 0.023(2) -0.0041(16) 0.0135(18) -0.0053(18)
C12 0.023(2) 0.018(2) 0.0199(18) -0.0009(15) 0.0113(17) -0.0033(17)
C13 0.0166(19) 0.0158(18) 0.0145(16) 0.0013(14) 0.0096(15) 0.0035(16)
C14 0.022(2) 0.019(2) 0.0182(18) 0.0004(15) 0.0130(16) -0.0037(17)
C15 0.025(2) 0.019(2) 0.030(2) 0.0034(17) 0.0167(19) 0.0016(18)
C16 0.027(2) 0.027(2) 0.039(2) 0.0009(19) 0.024(2) 0.0003(19)
C17 0.031(3) 0.025(2) 0.036(2) 0.0019(19) 0.023(2) -0.005(2)
C18 0.035(3) 0.019(2) 0.035(2) 0.0071(18) 0.023(2) 0.0009(19)
C19 0.026(2) 0.021(2) 0.029(2) -0.0002(17) 0.0191(19) -0.0001(18)
C20 0.043(3) 0.038(3) 0.063(3) 0.014(3) 0.040(3) 0.002(2)
C21 0.040(3) 0.029(2) 0.042(3) 0.006(2) 0.030(2) -0.002(2)
C22 0.030(3) 0.042(4) 0.033(3) 0.011(3) 0.011(2) -0.007(3)
C23 0.034(3) 0.035(3) 0.052(3) 0.007(2) 0.018(2) -0.002(2)
C24 0.058(8) 0.042(6) 0.029(5) -0.012(4) 0.011(6) 0.006(5)
C25 0.058(7) 0.060(7) 0.040(6) -0.012(5) 0.018(6) 0.008(6)
C26 0.052(6) 0.070(9) 0.039(8) -0.006(6) 0.018(5) 0.010(5)
C27 0.064(9) 0.064(8) 0.046(7) -0.007(5) 0.019(7) 0.010(7)
C28 0.058(7) 0.045(6) 0.039(6) -0.008(5) 0.008(6) 0.010(6)
C29 0.051(6) 0.040(7) 0.032(6) -0.018(4) 0.004(5) 0.005(5)
C24A 0.056(9) 0.062(8) 0.038(7) -0.018(6) 0.004(7) 0.003(7)
C25A 0.045(7) 0.063(10) 0.035(9) -0.007(6) 0.000(6) 0.018(7)
C26A 0.038(7) 0.076(11) 0.036(8) -0.002(7) 0.005(6) 0.022(7)
C27A 0.035(8) 0.060(8) 0.044(7) -0.007(6) 0.004(7) 0.016(7)
C28A 0.040(7) 0.058(10) 0.043(9) -0.026(6) 0.009(6) 0.002(6)
C29A 0.051(8) 0.057(10) 0.038(9) -0.029(6) 0.008(7) -0.003(7)
O2A 0.048(19) 0.040(15) 0.11(3) -0.019(15) 0.045(18) -0.014(12)
O1A 0.049(10) 0.019(11) 0.05(2) -0.022(11) 0.042(13) -0.013(7)
C22A 0.054(13) 0.030(14) 0.16(6) -0.005(19) 0.07(2) -0.004(10)

loop_
_atom_type_symbol
_atom_type_description
_atom_type_scat_dispersion_real
_atom_type_scat_dispersion_imag
_atom_type_scat_source
C C 0.0033 0.0016 'International Tables Vol C Tables 4.2.6.8 and 6.1.1.4'
H H 0.0000 0.0000 'International Tables Vol C Tables 4.2.6.8 and 6.1.1.4'
Br Br -0.2901 2.4595 'International Tables Vol C Tables 4.2.6.8 and 6.1.1.4'
Cu Cu 0.3201 1.2651 'International Tables Vol C Tables 4.2.6.8 and 6.1.1.4'
N N 0.0061 0.0033 'International Tables Vol C Tables 4.2.6.8 and 6.1.1.4'
O O 0.0106 0.0060 'International Tables Vol C Tables 4.2.6.8 and 6.1.1.4'

loop_
_geom_angle_atom_site_label_1
_geom_angle_atom_site_label_2
_geom_angle_atom_site_label_3
_geom_angle
_geom_angle_site_symmetry_1
_geom_angle_site_symmetry_3
Br1 Cu1 Br1 180.0 3_566 .
N1 Cu1 Br1 88.62(10) . .
N1 Cu1 Br1 88.62(10) 3_566 3_566
N1 Cu1 Br1 91.38(10) . 3_566
N1 Cu1 Br1 91.38(10) 3_566 .
N1 Cu1 N1 180.0 . 3_566
C21 O1 C20 120.2(4) . .
C1 N2 C8 107.7(3) . .
C1 N2 C14 126.4(3) . .
C8 N2 C14 125.7(3) . .
C1 N1 Cu1 129.4(3) . .
C1 N1 C13 107.5(3) . .
C13 N1 Cu1 123.1(3) . .
N2 C1 C2 124.3(3) . .
N1 C1 N2 111.0(3) . .
N1 C1 C2 124.6(3) . .
C3 C2 C1 120.0(4) . .
C3 C2 C7 120.4(4) . .
C7 C2 C1 119.6(4) . .
C2 C3 H3 120.3 . .
C2 C3 C4 119.3(4) . .
C4 C3 H3 120.3 . .
C3 C4 H4 119.6 . .
C5 C4 C3 120.8(5) . .
C5 C4 H4 119.6 . .
C4 C5 H5 119.9 . .
C4 C5 C6 120.2(4) . .
C6 C5 H5 119.9 . .
C5 C6 H6 120.3 . .
C7 C6 C5 119.5(5) . .
C7 C6 H6 120.3 . .
C2 C7 H7 120.1 . .
C6 C7 C2 119.8(5) . .
C6 C7 H7 120.1 . .
N2 C8 C9 132.5(3) . .
N2 C8 C13 105.7(3) . .
C9 C8 C13 121.7(4) . .
C8 C9 H9 121.8 . .
C10 C9 C8 116.3(3) . .
C10 C9 H9 121.8 . .
C9 C10 H10 119.1 . .
C9 C10 C11 121.9(4) . .
C11 C10 H10 119.1 . .
C10 C11 H11 119.1 . .
C12 C11 C10 121.7(4) . .
C12 C11 H11 119.1 . .
C11 C12 H12 121.7 . .
C13 C12 C11 116.6(4) . .
C13 C12 H12 121.7 . .
N1 C13 C8 108.2(3) . .
C12 C13 N1 130.3(3) . .
C12 C13 C8 121.5(3) . .
C15 C14 N2 119.7(4) . .
C15 C14 C19 121.1(4) . .
C19 C14 N2 119.1(4) . .
C14 C15 H15 120.7 . .
C16 C15 C14 118.7(4) . .
C16 C15 H15 120.7 . .
C15 C16 H16 119.5 . .
C15 C16 C17 120.9(4) . .
C17 C16 H16 119.5 . .
C16 C17 C20 121.7(4) . .
C18 C17 C16 119.4(4) . .
C18 C17 C20 118.8(4) . .
C17 C18 H18 119.5 . .
C17 C18 C19 121.1(4) . .
C19 C18 H18 119.5 . .
C14 C19 H19 120.6 . .
C18 C19 C14 118.8(4) . .
C18 C19 H19 120.6 . .
O1 C20 C17 109.0(4) . .
O1 C20 H20A 109.9 . .
O1 C20 H20B 109.9 . .
C17 C20 H20A 109.9 . .
C17 C20 H20B 109.9 . .
C17 C20 H20C 109.4 . .
C17 C20 H20D 109.4 . .
H20A C20 H20B 108.3 . .
H20C C20 H20D 108.0 . .
O1A C20 C17 111.4(13) . .
O1A C20 H20C 109.4 . .
O1A C20 H20D 109.4 . .
O2 C21 O1 120.0(5) . .
O2 C21 C22 126.2(5) . .
O1 C21 C22 113.7(5) . .
O2A C21 C22A 106(2) . .
O1A C21 O2A 122(2) . .
O1A C21 C22A 116(2) . .
C21 C22 H22 118.7 . .
C23 C22 C21 122.7(5) . .
C23 C22 H22 118.7 . .
C22 C23 H23A 120.0 . .
C22 C23 H23B 120.0 . .
H23A C23 H23B 120.0 . .
H23C C23 H23D 120.0 . .
C22A C23 H23C 120.0 . .
C22A C23 H23D 120.0 . .
C25 C24 H24 120.0 . .
C25 C24 C29 120.0 . .
C29 C24 H24 120.0 . .
C24 C25 H25 120.0 . .
C24 C25 C26 120.0 . .
C26 C25 H25 120.0 . .
C25 C26 H26 120.0 . .
C25 C26 C27 120.0 . .
C27 C26 H26 120.0 . .
C26 C27 H27 120.0 . .
C28 C27 C26 120.0 . .
C28 C27 H27 120.0 . .
C27 C28 H28 120.0 . .
C29 C28 C27 120.0 . .
C29 C28 H28 120.0 . .
C24 C29 H29 120.0 . .
C28 C29 C24 120.0 . .
C28 C29 H29 120.0 . .
C25A C24A H24A 120.0 . .
C25A C24A C29A 120.0 . .
C29A C24A H24A 120.0 . .
C24A C25A H25A 120.0 . .
C26A C25A C24A 120.0 . .
C26A C25A H25A 120.0 . .
C25A C26A H26A 120.0 . .
C25A C26A C27A 120.0 . .
C27A C26A H26A 120.0 . .
C26A C27A H27A 120.0 . .
C26A C27A C28A 120.0 . .
C28A C27A H27A 120.0 . .
C27A C28A H28A 120.0 . .
C29A C28A C27A 120.0 . .
C29A C28A H28A 120.0 . .
C24A C29A H29A 120.0 . .
C28A C29A C24A 120.0 . .
C28A C29A H29A 120.0 . .
C21 O1A C20 126(2) . .
C21 C22A H22A 120.3 . .
C23 C22A C21 119(4) . .
C23 C22A H22A 120.3 . .

loop_
_geom_bond_atom_site_label_1
_geom_bond_atom_site_label_2
_geom_bond_distance
_geom_bond_site_symmetry_2
Br1 Cu1 2.4353(5) .
Cu1 N1 1.965(3) .
Cu1 N1 1.965(3) 3_566
O2 C21 1.230(6) .
O1 C20 1.415(7) .
O1 C21 1.343(6) .
N2 C1 1.375(4) .
N2 C8 1.386(5) .
N2 C14 1.439(5) .
N1 C1 1.311(5) .
N1 C13 1.396(5) .
C1 C2 1.471(5) .
C2 C3 1.380(6) .
C2 C7 1.404(6) .
C3 H3 0.9500 .
C3 C4 1.404(6) .
C4 H4 0.9500 .
C4 C5 1.360(7) .
C5 H5 0.9500 .
C5 C6 1.411(7) .
C6 H6 0.9500 .
C6 C7 1.386(7) .
C7 H7 0.9500 .
C8 C9 1.396(5) .
C8 C13 1.403(5) .
C9 H9 0.9500 .
C9 C10 1.391(6) .
C10 H10 0.9500 .
C10 C11 1.396(6) .
C11 H11 0.9500 .
C11 C12 1.396(5) .
C12 H12 0.9500 .
C12 C13 1.389(5) .
C14 C15 1.393(6) .
C14 C19 1.393(6) .
C15 H15 0.9500 .
C15 C16 1.390(6) .
C16 H16 0.9500 .
C16 C17 1.390(6) .
C17 C18 1.379(6) .
C17 C20 1.511(6) .
C18 H18 0.9500 .
C18 C19 1.390(6) .
C19 H19 0.9500 .
C20 H20A 0.9900 .
C20 H20B 0.9900 .
C20 H20C 0.9900 .
C20 H20D 0.9900 .
C20 O1A 1.46(3) .
C21 C22 1.421(8) .
C21 O2A 1.37(3) .
C21 O1A 1.22(3) .
C21 C22A 1.47(5) .
C22 H22 0.9500 .
C22 C23 1.336(8) .
C23 H23A 0.9500 .
C23 H23B 0.9500 .
C23 H23C 0.9500 .
C23 H23D 0.9500 .
C23 C22A 1.333(12) .
C24 H24 0.9500 .
C24 C25 1.3900 .
C24 C29 1.3900 .
C25 H25 0.9500 .
C25 C26 1.3900 .
C26 H26 0.9500 .
C26 C27 1.3900 .
C27 H27 0.9500 .
C27 C28 1.3900 .
C28 H28 0.9500 .
C28 C29 1.3900 .
C29 H29 0.9500 .
C24A H24A 0.9500 .
C24A C25A 1.3900 .
C24A C29A 1.3900 .
C25A H25A 0.9500 .
C25A C26A 1.3900 .
C26A H26A 0.9500 .
C26A C27A 1.3900 .
C27A H27A 0.9500 .
C27A C28A 1.3900 .
C28A H28A 0.9500 .
C28A C29A 1.3900 .
C29A H29A 0.9500 .
C22A H22A 0.9500 .

loop_
_geom_torsion_atom_site_label_1
_geom_torsion_atom_site_label_2
_geom_torsion_atom_site_label_3
_geom_torsion_atom_site_label_4
_geom_torsion
Cu1 N1 C1 N2 179.6(3)
Cu1 N1 C1 C2 4.0(6)
Cu1 N1 C13 C8 -178.5(3)
Cu1 N1 C13 C12 -1.7(6)
O2 C21 C22 C23 -3.7(10)
O1 C21 C22 C23 172.6(6)
N2 C1 C2 C3 132.4(4)
N2 C1 C2 C7 -49.5(6)
N2 C8 C9 C10 179.9(4)
N2 C8 C13 N1 -1.4(4)
N2 C8 C13 C12 -178.5(3)
N2 C14 C15 C16 175.5(4)
N2 C14 C19 C18 -176.1(4)
N1 C1 C2 C3 -52.5(6)
N1 C1 C2 C7 125.5(5)
C1 N2 C8 C9 178.1(4)
C1 N2 C8 C13 1.8(4)
C1 N2 C14 C15 130.9(4)
C1 N2 C14 C19 -52.1(6)
C1 N1 C13 C8 0.4(4)
C1 N1 C13 C12 177.2(4)
C1 C2 C3 C4 176.7(4)
C1 C2 C7 C6 -176.4(4)
C2 C3 C4 C5 -0.6(7)
C3 C2 C7 C6 1.7(7)
C3 C4 C5 C6 2.2(8)
C4 C5 C6 C7 -1.8(8)
C5 C6 C7 C2 -0.1(8)
C7 C2 C3 C4 -1.3(6)
C8 N2 C1 N1 -1.7(4)
C8 N2 C1 C2 173.9(4)
C8 N2 C14 C15 -55.4(5)
C8 N2 C14 C19 121.5(4)
C8 C9 C10 C11 0.6(6)
C9 C8 C13 N1 -178.2(4)
C9 C8 C13 C12 4.7(6)
C9 C10 C11 C12 3.0(7)
C10 C11 C12 C13 -2.7(6)
C11 C12 C13 N1 -177.4(4)
C11 C12 C13 C8 -1.0(6)
C13 N1 C1 N2 0.8(4)
C13 N1 C1 C2 -174.8(4)
C13 C8 C9 C10 -4.3(6)
C14 N2 C1 N1 172.9(4)
C14 N2 C1 C2 -11.5(6)
C14 N2 C8 C9 3.5(7)
C14 N2 C8 C13 -172.8(4)
C14 C15 C16 C17 0.1(7)
C15 C14 C19 C18 0.8(6)
C15 C16 C17 C18 1.7(7)
C15 C16 C17 C20 -175.3(5)
C16 C17 C18 C19 -2.4(7)
C16 C17 C20 O1 -36.0(7)
C16 C17 C20 O1A -4.2(17)
C17 C18 C19 C14 1.1(7)
C17 C20 O1A C21 -157(3)
C18 C17 C20 O1 147.0(5)
C18 C17 C20 O1A 178.7(16)
C19 C14 C15 C16 -1.4(6)
C20 O1 C21 O2 -2.5(9)
C20 O1 C21 C22 -179.1(5)
C20 C17 C18 C19 174.7(5)
C21 O1 C20 C17 151.2(5)
C24 C25 C26 C27 0.0
C25 C24 C29 C28 0.0
C25 C26 C27 C28 0.0
C26 C27 C28 C29 0.0
C27 C28 C29 C24 0.0
C29 C24 C25 C26 0.0
C24A C25A C26A C27A 0.0
C25A C24A C29A C28A 0.0
C25A C26A C27A C28A 0.0
C26A C27A C28A C29A 0.0
C27A C28A C29A C24A 0.0
C29A C24A C25A C26A 0.0
O2A C21 O1A C20 50(5)
O2A C21 C22A C23 -27(7)
O1A C21 C22A C23 -166(5)
C22A C21 O1A C20 -179(4)
